data_1561113
loop_
_publ_author_name
'Huang, Guo-Zhen'
'Zou, Xin'
'Zhu, Zhi-Biao'
'Deng, Zhao-Peng'
'Huo, Li-Hua'
'Gao, Shan'

_publ_section_title
;
 Syntheses and characterizations of secondary Pb--O bonding supported
 Pb(II)-sulfonate complexes
;
_journal_name_full 'Journal of Solid State Chemistry'
_journal_page_first 214
_journal_page_last 223
_journal_paper_doi 10.1016/j.jssc.2018.03.025
_journal_volume 262
_journal_year 2018
_chemical_formula_moiety 'C6 H7 Br O9 Pb S2, H2 O'
_chemical_formula_sum 'C6 H9 Br O10 Pb S2'
_chemical_formula_weight 592.35
_space_group_IT_number 14
_space_group_name_Hall '-P 2ybc'
_space_group_name_H-M_alt 'P 1 21/c 1'
_symmetry_cell_setting monoclinic
_symmetry_space_group_name_Hall '-P 2ybc'
_symmetry_space_group_name_H-M 'P 1 21/c 1'
_atom_sites_solution_hydrogens geom
_atom_sites_solution_primary direct
_atom_sites_solution_secondary difmap
_cell_angle_alpha 90.00
_cell_angle_beta 93.140(3)
_cell_angle_gamma 90.00
_cell_formula_units_Z 4
_cell_length_a 7.7739(3)
_cell_length_b 9.8364(4)
_cell_length_c 17.4146(5)
_cell_measurement_reflns_used 1195
_cell_measurement_temperature 295(2)
_cell_measurement_theta_max 27.50
_cell_measurement_theta_min 3.12
_cell_volume 1329.65(8)
_computing_cell_refinement
;
CrysAlis Pro (Agilent, 2013)
;
_computing_data_collection
;
CrysAlis Pro (Agilent, 2013)
;
_computing_data_reduction
;
CrysAlis Pro (Agilent, 2013)
;
_computing_molecular_graphics '(K. Brandenburg, Diamond 3.1, 2009)'
_computing_publication_material '(K. Brandenburg, Diamond 3.1, 2009)'
_computing_structure_refinement 'SHELXL-97 (Sheldrick, 1997)'
_computing_structure_solution 'SHELXS-97 (Sheldrick, 1990)'
_diffrn_ambient_temperature 295(2)
_diffrn_detector_area_resol_mean 16.1954
_diffrn_measured_fraction_theta_full 0.991
_diffrn_measured_fraction_theta_max 0.991
_diffrn_measurement_device_type 'Xcalibur, Eos'
_diffrn_measurement_method '\w scans'
_diffrn_radiation_monochromator graphite
_diffrn_radiation_source 'Enhance (Mo) X-ray Source'
_diffrn_radiation_type MoK\a
_diffrn_radiation_wavelength 0.71073
_diffrn_reflns_av_R_equivalents 0.0488
_diffrn_reflns_av_sigmaI/netI 0.0729
_diffrn_reflns_limit_h_max 8
_diffrn_reflns_limit_h_min -10
_diffrn_reflns_limit_k_max 12
_diffrn_reflns_limit_k_min -4
_diffrn_reflns_limit_l_max 22
_diffrn_reflns_limit_l_min -10
_diffrn_reflns_number 4656
_diffrn_reflns_theta_full 27.56
_diffrn_reflns_theta_max 27.56
_diffrn_reflns_theta_min 3.13
_exptl_absorpt_coefficient_mu 16.054
_exptl_absorpt_correction_T_max 0.1711
_exptl_absorpt_correction_T_min 0.1335
_exptl_absorpt_correction_type multi-scan
_exptl_absorpt_process_details
; 
CrysAlis Pro (Agilent, 2013)
Empirical absorption correction using spherical harmonics,
 implemented in SCALE3 ABSPACK scaling algorithm. 
;
_exptl_crystal_colour colorless
_exptl_crystal_density_diffrn 2.959
_exptl_crystal_density_method 'not measured'
_exptl_crystal_description prism
_exptl_crystal_F_000 1096
_exptl_crystal_size_max 0.21
_exptl_crystal_size_mid 0.19
_exptl_crystal_size_min 0.17
_refine_diff_density_max 2.303
_refine_diff_density_min -2.087
_refine_diff_density_rms 0.253
_refine_ls_extinction_method none
_refine_ls_goodness_of_fit_ref 1.017
_refine_ls_hydrogen_treatment mixed
_refine_ls_matrix_type full
_refine_ls_number_parameters 205
_refine_ls_number_reflns 3040
_refine_ls_number_restraints 10
_refine_ls_restrained_S_all 1.015
_refine_ls_R_factor_all 0.0634
_refine_ls_R_factor_gt 0.0459
_refine_ls_shift/su_max 0.000
_refine_ls_shift/su_mean 0.000
_refine_ls_structure_factor_coef Fsqd
_refine_ls_weighting_details 'calc w=1/[\s^2^(Fo^2^)+(0.0395P)^2^+0.0000P] where P=(Fo^2^+2Fc^2^)/3'
_refine_ls_weighting_scheme calc
_refine_ls_wR_factor_gt 0.0912
_refine_ls_wR_factor_ref 0.0995
_reflns_number_gt 2418
_reflns_number_total 3040
_reflns_threshold_expression >2sigma(I)
_cod_data_source_file JSSC-2018-262-214.cif
_cod_data_source_block complex4
_cod_original_cell_volume 1329.64(9)
_cod_original_sg_symbol_H-M 'P 21/c'
_cod_database_code 1561113

loop_
_symmetry_equiv_pos_as_xyz
'x, y, z'
'-x, y+1/2, -z+1/2'
'-x, -y, -z'
'x, -y-1/2, z-1/2'

loop_
_atom_site_label
_atom_site_type_symbol
_atom_site_fract_x
_atom_site_fract_y
_atom_site_fract_z
_atom_site_U_iso_or_equiv
_atom_site_adp_type
_atom_site_occupancy
_atom_site_symmetry_multiplicity
_atom_site_calc_flag
_atom_site_refinement_flags
_atom_site_disorder_assembly
_atom_site_disorder_group
Pb1 Pb 0.09748(4) 0.05638(4) 0.177451(18) 0.02523(12) Uani 1 1 d . . .
Br1 Br 0.39748(13) -0.13917(11) 0.62870(5) 0.0357(3) Uani 1 1 d . . .
S1 S 0.1039(3) 0.2987(2) 0.47202(12) 0.0263(5) Uani 1 1 d . . .
S2 S 0.2397(3) -0.1712(2) 0.31359(11) 0.0217(4) Uani 1 1 d . . .
O1 O 0.3146(8) -0.0794(6) 0.2588(3) 0.0300(15) Uani 1 1 d . . .
O1W O 0.3509(9) -0.0008(7) 0.0998(4) 0.0374(16) Uani 1 1 d D . .
H1W1 H 0.326(14) 0.028(8) 0.054(2) 0.056 Uiso 1 1 d D . .
H1W2 H 0.353(14) -0.0871(13) 0.100(5) 0.056 Uiso 1 1 d D . .
O2 O 0.3486(9) -0.2872(7) 0.3320(4) 0.0335(15) Uani 1 1 d . . .
O2W O 0.3024(9) 0.2357(7) 0.1989(4) 0.0361(16) Uani 1 1 d D . .
H2W1 H 0.284(10) 0.298(8) 0.231(5) 0.054 Uiso 1 1 d D . .
H2W2 H 0.408(4) 0.235(10) 0.189(6) 0.054 Uiso 1 1 d D . .
O3 O 0.0637(8) -0.2078(7) 0.2886(3) 0.0321(15) Uani 1 1 d . . .
O3W O 0.2671(11) -0.5626(8) 0.3025(4) 0.049(2) Uani 1 1 d GD . .
H3W1 H 0.299(15) -0.593(10) 0.347(3) 0.074 Uiso 1 1 d D . .
H3W2 H 0.311(14) -0.485(6) 0.296(6) 0.074 Uiso 1 1 d D . .
O4 O -0.0207(8) 0.3161(6) 0.4071(3) 0.0325(15) Uani 1 1 d . . .
O5 O 0.0333(8) 0.3248(6) 0.5466(3) 0.0303(15) Uani 1 1 d . . .
O6 O 0.2617(8) 0.3743(7) 0.4614(3) 0.0356(16) Uani 1 1 d . . .
O7 O 0.0832(9) 0.1003(7) 0.3347(3) 0.0321(15) Uani 1 1 d D . .
H7O H 0.032(12) 0.172(6) 0.348(6) 0.048 Uiso 1 1 d D . .
C1 C 0.2310(11) -0.0788(9) 0.4009(4) 0.0213(18) Uani 1 1 d . . .
C2 C 0.1559(11) 0.0512(9) 0.4015(5) 0.0222(18) Uani 1 1 d . . .
C3 C 0.1632(11) 0.1259(9) 0.4707(4) 0.0225(19) Uani 1 1 d . . .
C4 C 0.2337(11) 0.0677(9) 0.5373(5) 0.027(2) Uani 1 1 d . . .
H4A H 0.2366 0.1163 0.5832 0.033 Uiso 1 1 calc R . .
C5 C 0.2993(11) -0.0613(9) 0.5360(4) 0.0221(19) Uani 1 1 d . . .
C6 C 0.3021(11) -0.1337(9) 0.4680(4) 0.0231(19) Uani 1 1 d . . .
H6A H 0.3521 -0.2196 0.4676 0.028 Uiso 1 1 calc R . .

loop_
_atom_site_aniso_label
_atom_site_aniso_U_11
_atom_site_aniso_U_22
_atom_site_aniso_U_33
_atom_site_aniso_U_23
_atom_site_aniso_U_13
_atom_site_aniso_U_12
Pb1 0.0292(2) 0.0237(2) 0.02321(18) 0.00166(14) 0.00531(13) -0.00270(15)
Br1 0.0453(6) 0.0364(6) 0.0246(4) 0.0056(4) -0.0060(4) -0.0011(5)
S1 0.0377(13) 0.0180(11) 0.0237(11) -0.0014(9) 0.0070(10) 0.0011(10)
S2 0.0255(11) 0.0191(11) 0.0207(10) -0.0020(8) 0.0043(8) 0.0020(10)
O1 0.031(3) 0.034(4) 0.025(3) 0.004(3) 0.012(3) 0.005(3)
O1W 0.043(4) 0.034(4) 0.036(4) 0.002(3) 0.011(3) 0.000(4)
O2 0.042(4) 0.024(4) 0.035(3) -0.006(3) 0.003(3) 0.010(3)
O2W 0.038(4) 0.028(4) 0.043(4) -0.011(3) 0.013(3) -0.008(3)
O3 0.024(3) 0.037(4) 0.035(3) 0.002(3) -0.001(3) -0.002(3)
O3W 0.069(6) 0.036(5) 0.043(4) 0.003(3) 0.008(4) -0.018(4)
O4 0.045(4) 0.019(3) 0.034(3) -0.004(3) 0.001(3) 0.010(3)
O5 0.040(4) 0.025(3) 0.027(3) -0.004(3) 0.015(3) 0.000(3)
O6 0.040(4) 0.036(4) 0.032(3) -0.005(3) 0.010(3) -0.011(3)
O7 0.047(4) 0.033(4) 0.016(3) -0.006(3) 0.002(3) 0.018(3)
C1 0.022(4) 0.027(5) 0.016(4) 0.001(3) 0.008(3) -0.003(4)
C2 0.027(5) 0.019(4) 0.021(4) 0.006(3) 0.007(3) -0.003(4)
C3 0.029(5) 0.022(5) 0.017(4) -0.005(3) 0.008(3) -0.006(4)
C4 0.029(5) 0.025(5) 0.028(4) -0.009(4) 0.004(4) 0.003(4)
C5 0.027(5) 0.024(5) 0.015(4) -0.001(3) 0.002(3) 0.002(4)
C6 0.023(4) 0.024(5) 0.022(4) 0.000(4) 0.003(4) -0.007(4)

loop_
_atom_type_symbol
_atom_type_description
_atom_type_scat_dispersion_real
_atom_type_scat_dispersion_imag
_atom_type_scat_source
C C 0.0033 0.0016 'International Tables Vol C Tables 4.2.6.8 and 6.1.1.4'
H H 0.0000 0.0000 'International Tables Vol C Tables 4.2.6.8 and 6.1.1.4'
O O 0.0106 0.0060 'International Tables Vol C Tables 4.2.6.8 and 6.1.1.4'
S S 0.1246 0.1234 'International Tables Vol C Tables 4.2.6.8 and 6.1.1.4'
Br Br -0.2901 2.4595 'International Tables Vol C Tables 4.2.6.8 and 6.1.1.4'
Pb Pb -3.3944 10.1111 'International Tables Vol C Tables 4.2.6.8 and 6.1.1.4'

loop_
_geom_angle_atom_site_label_1
_geom_angle_atom_site_label_2
_geom_angle_atom_site_label_3
_geom_angle
_geom_angle_site_symmetry_1
_geom_angle_site_symmetry_3
O2W Pb1 O1W 73.4(2) . .
O2W Pb1 O1 83.3(2) . .
O1W Pb1 O1 70.4(2) . .
O2W Pb1 O5 84.2(2) . 4_565
O1W Pb1 O5 75.3(2) . 4_565
O1 Pb1 O5 145.54(19) . 4_565
O2W Pb1 O3 69.4(2) . 2
O1W Pb1 O3 133.8(2) . 2
O1 Pb1 O3 129.14(18) . 2
O5 Pb1 O3 74.74(19) 4_565 2
O6 S1 O4 111.8(4) . .
O6 S1 O5 112.6(4) . .
O4 S1 O5 113.7(4) . .
O6 S1 C3 105.6(4) . .
O4 S1 C3 105.4(4) . .
O5 S1 C3 107.0(4) . .
O2 S2 O3 113.6(4) . .
O2 S2 O1 112.6(4) . .
O3 S2 O1 111.0(4) . .
O2 S2 C1 105.2(4) . .
O3 S2 C1 107.6(4) . .
O1 S2 C1 106.1(4) . .
S2 O1 Pb1 114.6(3) . .
Pb1 O1W H1W1 106(7) . .
Pb1 O1W H1W2 104(7) . .
H1W1 O1W H1W2 109.7(18) . .
Pb1 O2W H2W1 120(6) . .
Pb1 O2W H2W2 127(6) . .
H2W1 O2W H2W2 110.2(18) . .
S2 O3 Pb1 125.6(4) . 2_545
H3W1 O3W H3W2 109.8(18) . .
S1 O5 Pb1 143.1(4) . 4_566
C2 O7 H7O 104(7) . .
C6 C1 C2 119.9(8) . .
C6 C1 S2 119.6(7) . .
C2 C1 S2 120.5(6) . .
O7 C2 C1 118.1(7) . .
O7 C2 C3 122.9(8) . .
C1 C2 C3 118.9(8) . .
C4 C3 C2 119.9(8) . .
C4 C3 S1 118.7(6) . .
C2 C3 S1 121.1(6) . .
C5 C4 C3 120.1(8) . .
C5 C4 H4A 120.0 . .
C3 C4 H4A 120.0 . .
C4 C5 C6 121.0(8) . .
C4 C5 Br1 119.4(6) . .
C6 C5 Br1 119.6(6) . .
C1 C6 C5 120.1(8) . .
C1 C6 H6A 120.0 . .
C5 C6 H6A 120.0 . .

loop_
_geom_bond_atom_site_label_1
_geom_bond_atom_site_label_2
_geom_bond_distance
_geom_bond_site_symmetry_2
Pb1 O2W 2.392(6) .
Pb1 O1W 2.514(7) .
Pb1 O1 2.525(6) .
Pb1 O5 2.586(6) 4_565
Pb1 O3 2.717(6) 2
Br1 C5 1.907(8) .
S1 O6 1.455(7) .
S1 O4 1.458(6) .
S1 O5 1.459(6) .
S1 C3 1.762(9) .
S2 O2 1.446(7) .
S2 O3 1.458(6) .
S2 O1 1.458(6) .
S2 C1 1.776(8) .
O1W H1W1 0.85(8) .
O1W H1W2 0.85(8) .
O2W H2W1 0.85(8) .
O2W H2W2 0.85(8) .
O3 Pb1 2.717(6) 2_545
O3W H3W1 0.85(8) .
O3W H3W2 0.85(8) .
O5 Pb1 2.586(6) 4_566
O7 C2 1.355(10) .
O7 H7O 0.85(8) .
C1 C6 1.375(11) .
C1 C2 1.406(12) .
C2 C3 1.409(11) .
C3 C4 1.380(12) .
C4 C5 1.369(12) .
C4 H4A 0.9300 .
C5 C6 1.383(11) .
C6 H6A 0.9300 .

loop_
_geom_hbond_atom_site_label_D
_geom_hbond_atom_site_label_H
_geom_hbond_atom_site_label_A
_geom_hbond_distance_DH
_geom_hbond_distance_HA
_geom_hbond_distance_DA
_geom_hbond_angle_DHA
_geom_hbond_site_symmetry_A
O1W H1W1 O6 0.85(8) 1.927(19) 2.766(9) 169(8) 4_565
O1W H1W2 Br1 0.85(8) 2.76(2) 3.593(7) 168(8) 4
O2W H2W1 O3W 0.85(8) 1.860(17) 2.705(10) 174(8) 1_565
O2W H2W2 O2 0.85(8) 1.960(17) 2.804(10) 174(11) 2_655
O3W H3W1 O6 0.85(8) 2.06(6) 2.839(10) 152(12) 1_545
O3W H3W2 O2 0.85(8) 2.06(6) 2.823(10) 150(11) .
O7 H7O O4 0.85(8) 1.81(4) 2.619(9) 158(10) .

loop_
_geom_torsion_atom_site_label_1
_geom_torsion_atom_site_label_2
_geom_torsion_atom_site_label_3
_geom_torsion_atom_site_label_4
_geom_torsion
_geom_torsion_site_symmetry_1
_geom_torsion_site_symmetry_2
_geom_torsion_site_symmetry_3
_geom_torsion_site_symmetry_4
O2 S2 O1 Pb1 152.9(3) . . . .
O3 S2 O1 Pb1 24.2(5) . . . .
C1 S2 O1 Pb1 -92.5(4) . . . .
O2W Pb1 O1 S2 139.8(4) . . . .
O1W Pb1 O1 S2 -145.5(4) . . . .
O5 Pb1 O1 S2 -150.7(3) 4_565 . . .
O3 Pb1 O1 S2 83.4(4) 2 . . .
O2 S2 O3 Pb1 23.5(6) . . . 2_545
O1 S2 O3 Pb1 151.7(4) . . . 2_545
C1 S2 O3 Pb1 -92.6(5) . . . 2_545
O6 S1 O5 Pb1 -7.7(8) . . . 4_566
O4 S1 O5 Pb1 -136.1(6) . . . 4_566
C3 S1 O5 Pb1 107.9(6) . . . 4_566
O2 S2 C1 C6 -7.7(8) . . . .
O3 S2 C1 C6 113.8(7) . . . .
O1 S2 C1 C6 -127.2(7) . . . .
O2 S2 C1 C2 170.7(7) . . . .
O3 S2 C1 C2 -67.8(8) . . . .
O1 S2 C1 C2 51.2(8) . . . .
C6 C1 C2 O7 -178.3(8) . . . .
S2 C1 C2 O7 3.3(11) . . . .
C6 C1 C2 C3 3.3(12) . . . .
S2 C1 C2 C3 -175.1(6) . . . .
O7 C2 C3 C4 177.7(8) . . . .
C1 C2 C3 C4 -4.0(13) . . . .
O7 C2 C3 S1 -8.8(12) . . . .
C1 C2 C3 S1 169.5(6) . . . .
O6 S1 C3 C4 82.6(8) . . . .
O4 S1 C3 C4 -159.0(7) . . . .
O5 S1 C3 C4 -37.6(8) . . . .
O6 S1 C3 C2 -91.0(8) . . . .
O4 S1 C3 C2 27.4(8) . . . .
O5 S1 C3 C2 148.9(7) . . . .
C2 C3 C4 C5 1.2(14) . . . .
S1 C3 C4 C5 -172.4(7) . . . .
C3 C4 C5 C6 2.4(14) . . . .
C3 C4 C5 Br1 179.6(7) . . . .
C2 C1 C6 C5 0.2(13) . . . .
S2 C1 C6 C5 178.7(7) . . . .
C4 C5 C6 C1 -3.1(13) . . . .
Br1 C5 C6 C1 179.7(6) . . . .
